data_4122066
loop_
_publ_author_name
'Letko, Christopher S.'
'Panetier, Julien A.'
'Head-Gordon, Martin'
'Tilley, T. Don'

_publ_section_title
;
 Mechanism of the electrocatalytic reduction of protons with
 diaryldithiolene cobalt complexes.
;
_journal_issue 26
_journal_name_full 'Journal of the American Chemical Society'
_journal_page_first 9364
_journal_page_last 9376
_journal_paper_doi 10.1021/ja5019755
_journal_volume 136
_journal_year 2014
_chemical_formula_moiety 'C56 H32 Br8 Co2 S8, C16 H36 N'
_chemical_formula_sum 'C72 H68 Br8 Co2 N S8'
_chemical_formula_weight 1960.89
_chemical_name_systematic
;
 ? 
;
_space_group_crystal_system triclinic
_space_group_IT_number 2
_space_group_name_Hall '-P 1'
_space_group_name_H-M_alt 'P -1'
_symmetry_space_group_name_Hall '-P 1'
_symmetry_space_group_name_H-M 'P -1'
_atom_sites_solution_hydrogens geom
_atom_sites_solution_primary direct
_atom_sites_solution_secondary difmap
_audit_creation_date 2013-08-11
_audit_creation_method
;
  Olex2 1.2
  (compiled Apr 23 2013 17:59:47, GUI svn.r4466)
;
_cell_angle_alpha 106.109(2)
_cell_angle_beta 106.605(2)
_cell_angle_gamma 91.902(2)
_cell_formula_units_Z 1
_cell_length_a 10.5253(6)
_cell_length_b 11.7370(6)
_cell_length_c 16.2361(9)
_cell_measurement_reflns_used 9968
_cell_measurement_temperature 100(2)
_cell_measurement_theta_max 25.3540
_cell_measurement_theta_min 2.5596
_cell_volume 1832.79(18)
_computing_cell_refinement 'Bruker APEX2 v. 2009.1'
_computing_data_collection 'Bruker APEX2 v. 2009.1'
_computing_data_reduction 'Bruker APEX2 v. 2009.1'
_computing_molecular_graphics WINGX
_computing_publication_material OLEX2
_computing_structure_refinement 'SHELXL-97 (Sheldrick, 2008)'
_computing_structure_solution 'SHELXS-97 (Sheldrick, 2008)'
_diffrn_ambient_temperature 100(2)
_diffrn_detector_area_resol_mean 8.366
_diffrn_measured_fraction_theta_full 0.984
_diffrn_measured_fraction_theta_max 0.984
_diffrn_measurement_device_type 'Bruker APEX-II CCD'
_diffrn_measurement_method '\f and \w scans'
_diffrn_radiation_monochromator graphite
_diffrn_radiation_type MoK\a
_diffrn_radiation_wavelength 0.71073
_diffrn_reflns_av_R_equivalents 0.0416
_diffrn_reflns_av_unetI/netI 0.0493
_diffrn_reflns_limit_h_max 12
_diffrn_reflns_limit_h_min -12
_diffrn_reflns_limit_k_max 14
_diffrn_reflns_limit_k_min -14
_diffrn_reflns_limit_l_max 19
_diffrn_reflns_limit_l_min -19
_diffrn_reflns_number 26482
_diffrn_reflns_theta_full 25.39
_diffrn_reflns_theta_max 25.39
_diffrn_reflns_theta_min 1.37
_diffrn_source 'fine-focus sealed tube'
_exptl_absorpt_coefficient_mu 5.083
_exptl_absorpt_correction_T_max 0.6048
_exptl_absorpt_correction_T_min 0.3877
_exptl_absorpt_correction_type multi-scan
_exptl_absorpt_process_details SADABS
_exptl_crystal_colour red
_exptl_crystal_density_diffrn 1.777
_exptl_crystal_density_method 'not measured'
_exptl_crystal_description plate
_exptl_crystal_F_000 969
_exptl_crystal_size_max 0.23
_exptl_crystal_size_mid 0.12
_exptl_crystal_size_min 0.11
_refine_diff_density_max 0.679
_refine_diff_density_min -0.877
_refine_diff_density_rms 0.102
_refine_ls_extinction_method none
_refine_ls_goodness_of_fit_ref 1.034
_refine_ls_hydrogen_treatment constr
_refine_ls_matrix_type full
_refine_ls_number_parameters 468
_refine_ls_number_reflns 6653
_refine_ls_number_restraints 0
_refine_ls_restrained_S_all 1.034
_refine_ls_R_factor_all 0.0574
_refine_ls_R_factor_gt 0.0350
_refine_ls_shift/su_max 0.001
_refine_ls_shift/su_mean 0.000
_refine_ls_structure_factor_coef Fsqd
_refine_ls_weighting_details 'calc w=1/[\s^2^(Fo^2^)+(0.0280P)^2^+1.9499P] where P=(Fo^2^+2Fc^2^)/3'
_refine_ls_weighting_scheme calc
_refine_ls_wR_factor_gt 0.0662
_refine_ls_wR_factor_ref 0.0731
_reflns_number_gt 5104
_reflns_number_total 6653
_reflns_threshold_expression >2sigma(I)
_cod_data_source_file ja5019755_si_002.cif
_cod_data_source_block NBu4[1Br]2
_cod_depositor_comments 'Adding full bibliography for 4122065--4122071.cif.'
_cod_original_cell_volume 1832.79(17)
_cod_database_code 4122066
_olex2_refinement_description
;
1. Fixed Uiso
 At 1.2 times of:
  All C(H) groups, All C(H,H) groups, All C(H,H,H,H) groups
 At 1.5 times of:
  All C(H,H,H) groups, All C(H,H,H,H,H,H) groups
2. Others
 Fixed Sof: C28(0.5) H28A(0.5) H28B(0.5) C28A(0.5) H28C(0.5) H28D(0.5)
 C29(0.5) H29A(0.5) H29B(0.5) C29A(0.5) H29C(0.5) H29D(0.5) C30(0.5) H30A(0.5)
 H30B(0.5) C30A(0.5) H30C(0.5) H30D(0.5) C31(0.5) H31A(0.5) H31B(0.5) H31C(0.5)
 C31A(0.5) H31D(0.5) H31E(0.5) H31F(0.5) C32(0.5) H32A(0.5) H32B(0.5) C32A(0.5)
 H32C(0.5) H32D(0.5) H33C(0.5) H33D(0.5) H33A(0.5) H33B(0.5) C34(0.5) H34A(0.5)
 H34B(0.5) C34A(0.5) H34C(0.5) H34D(0.5) H35D(0.5) H35E(0.5) H35F(0.5)
 H35A(0.5) H35B(0.5) H35C(0.5)
3.a Secondary CH2 refined with riding coordinates:
 C28(H28A,H28B), C28A(H28C,H28D), C29(H29A,H29B), C29A(H29C,H29D), C30(H30A,
 H30B), C30A(H30C,H30D), C32(H32A,H32B), C32A(H32C,H32D), C33(H33C,H33D),
 C33(H33A,H33B), C34(H34A,H34B), C34A(H34C,H34D)
3.b Me refined with riding coordinates:
 C35(H35D,H35E,H35F), C35(H35A,H35B,H35C)
3.c Aromatic/amide H refined with riding coordinates:
 C6(H6), C7(H7), C9(H9), C10(H10), C12(H12), C13(H13), C14(H14), C15(H15),
 C17(H17), C18(H18), C20(H20), C21(H21), C23(H23), C24(H24), C26(H26), C27(H27)
3.d Idealised Me refined as rotating group:
 C31(H31A,H31B,H31C), C31A(H31D,H31E,H31F)
;

loop_
_space_group_symop_id
_space_group_symop_operation_xyz
1 'x, y, z'
2 '-x, -y, -z'

loop_
_atom_site_label
_atom_site_type_symbol
_atom_site_fract_x
_atom_site_fract_y
_atom_site_fract_z
_atom_site_U_iso_or_equiv
_atom_site_adp_type
_atom_site_occupancy
_atom_site_symmetry_multiplicity
_atom_site_calc_flag
_atom_site_refinement_flags
_atom_site_disorder_assembly
_atom_site_disorder_group
Br1 Br -0.39287(4) 0.53857(4) 0.60795(3) 0.03037(12) Uani 1 1 d . . .
Br3 Br 0.02660(4) 0.70226(4) 0.53886(3) 0.03321(13) Uani 1 1 d . . .
Br4 Br 0.78031(5) 1.06379(4) 1.55061(3) 0.03547(13) Uani 1 1 d . . .
Br5 Br -0.21749(4) -0.16955(4) 0.68664(3) 0.04104(14) Uani 1 1 d . . .
Co1 Co 0.37410(5) 0.49844(4) 1.01526(3) 0.01362(12) Uani 1 1 d . . .
S1 S 0.28535(9) 0.31430(8) 0.94887(6) 0.0160(2) Uani 1 1 d . . .
S2 S 0.17857(9) 0.55446(8) 0.96851(6) 0.0150(2) Uani 1 1 d . . .
S3 S 0.45126(9) 0.57349(8) 0.91675(6) 0.0142(2) Uani 1 1 d . . .
S4 S 0.43495(9) 0.66539(8) 1.12849(6) 0.0171(2) Uani 1 1 d . . .
N1 N 0.5000 0.0000 1.0000 0.0398(14) Uani 1 2 d S . .
C1 C 0.1249(3) 0.3188(3) 0.8852(2) 0.0155(8) Uani 1 1 d . . .
C1A C -0.2536(4) 0.4998(3) 0.6963(2) 0.0187(9) Uani 1 1 d . . .
C2 C 0.0795(3) 0.4291(3) 0.8885(2) 0.0147(8) Uani 1 1 d . . .
C3 C 0.3885(4) 0.4754(3) 0.8073(2) 0.0148(8) Uani 1 1 d . . .
C4 C 0.5610(3) 0.6320(3) 1.2097(2) 0.0134(8) Uani 1 1 d . . .
C5 C 0.0406(4) 0.2028(3) 0.8347(2) 0.0157(8) Uani 1 1 d . . .
C6 C 0.0939(4) 0.1056(3) 0.7918(2) 0.0183(9) Uani 1 1 d . . .
H6 H 0.1844 0.1151 0.7927 0.022 Uiso 1 1 calc R . .
C7 C 0.0180(4) -0.0057(3) 0.7473(3) 0.0233(9) Uani 1 1 d . . .
H7 H 0.0554 -0.0715 0.7179 0.028 Uiso 1 1 calc R . .
C8 C -0.1130(4) -0.0179(3) 0.7471(3) 0.0252(10) Uani 1 1 d . . .
C9 C -0.1698(4) 0.0774(4) 0.7887(3) 0.0250(10) Uani 1 1 d . . .
H9 H -0.2603 0.0674 0.7875 0.030 Uiso 1 1 calc R . .
C10 C -0.0931(4) 0.1872(3) 0.8319(2) 0.0193(9) Uani 1 1 d . . .
H10 H -0.1317 0.2530 0.8601 0.023 Uiso 1 1 calc R . .
C11 C -0.0419(3) 0.4498(3) 0.8238(2) 0.0141(8) Uani 1 1 d . . .
C12 C -0.1238(4) 0.5345(3) 0.8500(3) 0.0181(9) Uani 1 1 d . . .
H12 H -0.1062 0.5759 0.9121 0.022 Uiso 1 1 calc R . .
C13 C -0.2308(4) 0.5593(3) 0.7867(3) 0.0199(9) Uani 1 1 d . . .
H13 H -0.2871 0.6161 0.8051 0.024 Uiso 1 1 calc R . .
C14 C -0.1763(4) 0.4139(3) 0.6685(3) 0.0208(9) Uani 1 1 d . . .
H14 H -0.1954 0.3717 0.6064 0.025 Uiso 1 1 calc R . .
C15 C -0.0706(4) 0.3897(3) 0.7320(2) 0.0193(9) Uani 1 1 d . . .
H15 H -0.0163 0.3312 0.7129 0.023 Uiso 1 1 calc R . .
C16 C 0.2942(4) 0.5224(3) 0.7407(2) 0.0156(8) Uani 1 1 d . . .
C17 C 0.2048(4) 0.5998(3) 0.7655(2) 0.0163(8) Uani 1 1 d . . .
H17 H 0.1994 0.6178 0.8251 0.020 Uiso 1 1 calc R . .
C18 C 0.1234(4) 0.6513(3) 0.7056(2) 0.0184(9) Uani 1 1 d . . .
H18 H 0.0628 0.7035 0.7238 0.022 Uiso 1 1 calc R . .
C19 C 0.1318(4) 0.6254(3) 0.6197(2) 0.0212(9) Uani 1 1 d . . .
C20 C 0.2173(4) 0.5481(3) 0.5919(3) 0.0247(10) Uani 1 1 d . . .
H20 H 0.2214 0.5303 0.5320 0.030 Uiso 1 1 calc R . .
C21 C 0.2974(4) 0.4965(3) 0.6522(2) 0.0207(9) Uani 1 1 d . . .
H21 H 0.3557 0.4425 0.6328 0.025 Uiso 1 1 calc R . .
C22 C 0.6142(4) 0.7314(3) 1.2951(2) 0.0159(8) Uani 1 1 d . . .
C23 C 0.7507(4) 0.7722(3) 1.3293(2) 0.0183(9) Uani 1 1 d . . .
H23 H 0.8099 0.7324 1.2998 0.022 Uiso 1 1 calc R . .
C24 C 0.8014(4) 0.8700(3) 1.4058(2) 0.0214(9) Uani 1 1 d . . .
H24 H 0.8942 0.8977 1.4283 0.026 Uiso 1 1 calc R . .
C25 C 0.7143(4) 0.9257(3) 1.4480(2) 0.0228(9) Uani 1 1 d . . .
C26 C 0.5793(4) 0.8850(4) 1.4176(3) 0.0322(11) Uani 1 1 d . . .
H26 H 0.5214 0.9225 1.4494 0.039 Uiso 1 1 calc R . .
C27 C 0.5295(4) 0.7886(3) 1.3403(3) 0.0239(9) Uani 1 1 d . . .
H27 H 0.4365 0.7616 1.3182 0.029 Uiso 1 1 calc R . .
C28 C 0.5547(9) 0.1160(7) 0.9980(6) 0.033(2) Uani 0.50 1 d P A 2
H28A H 0.5524 0.1787 1.0527 0.039 Uiso 0.50 1 calc PR A 2
H28B H 0.4969 0.1354 0.9451 0.039 Uiso 0.50 1 calc PR A 2
C28A C 0.6639(8) -0.0156(7) 1.0180(5) 0.027(2) Uani 0.50 1 d P A 1
H28C H 0.6955 -0.0443 1.0714 0.032 Uiso 0.50 1 calc PR A 1
H28D H 0.6733 -0.0783 0.9656 0.032 Uiso 0.50 1 calc PR A 1
C29 C 0.6956(10) 0.1183(9) 0.9937(7) 0.032(3) Uani 0.50 1 d P A 2
H29A H 0.6955 0.0549 0.9388 0.038 Uiso 0.50 1 calc PR A 2
H29B H 0.7198 0.1956 0.9853 0.038 Uiso 0.50 1 calc PR A 2
C29A C 0.7537(15) 0.0946(14) 1.0327(10) 0.035(4) Uani 0.50 1 d P A 1
H29C H 0.7620 0.1526 1.0919 0.042 Uiso 0.50 1 calc PR A 1
H29D H 0.7165 0.1328 0.9852 0.042 Uiso 0.50 1 calc PR A 1
C30 C 0.8044(15) 0.1027(14) 1.0707(9) 0.034(4) Uani 0.50 1 d P A 2
H30A H 0.8082 0.0164 1.0634 0.040 Uiso 0.50 1 calc PR A 2
H30B H 0.7847 0.1394 1.1277 0.040 Uiso 0.50 1 calc PR A 2
C30A C 0.8881(10) 0.0580(8) 1.0295(6) 0.039(2) Uani 0.50 1 d P A 1
H30C H 0.8799 0.0108 0.9670 0.047 Uiso 0.50 1 calc PR A 1
H30D H 0.9141 0.0049 1.0680 0.047 Uiso 0.50 1 calc PR A 1
C31 C 0.9984(14) 0.1595(15) 1.0597(9) 0.049(4) Uani 0.50 1 d P A 1
H31A H 0.9706 0.2169 1.0262 0.073 Uiso 0.50 1 calc PR A 1
H31B H 1.0790 0.1284 1.0483 0.073 Uiso 0.50 1 calc PR A 1
H31C H 1.0174 0.1994 1.1243 0.073 Uiso 0.50 1 calc PR A 1
C31A C 0.9374(13) 0.1599(14) 1.0750(9) 0.039(4) Uani 0.50 1 d P A 2
H31D H 0.9471 0.1385 1.0145 0.059 Uiso 0.50 1 calc PR A 2
H31E H 1.0093 0.1316 1.1150 0.059 Uiso 0.50 1 calc PR A 2
H31F H 0.9423 0.2470 1.0984 0.059 Uiso 0.50 1 calc PR A 2
C32 C 0.4946(9) 0.1028(7) 1.0813(5) 0.031(2) Uani 0.50 1 d P A 4
H32A H 0.5540 0.1735 1.0870 0.037 Uiso 0.50 1 calc PR A 4
H32B H 0.4024 0.1244 1.0703 0.037 Uiso 0.50 1 calc PR A 4
C32A C 0.5445(9) -0.0304(7) 1.0825(5) 0.027(2) Uani 0.50 1 d P A 3
H32C H 0.6381 -0.0477 1.0923 0.033 Uiso 0.50 1 calc PR A 3
H32D H 0.4897 -0.1044 1.0761 0.033 Uiso 0.50 1 calc PR A 3
C33 C 0.5364(6) 0.0717(5) 1.1702(3) 0.0535(15) Uani 1 1 d . . .
H33C H 0.6298 0.0529 1.1840 0.064 Uiso 0.50 1 calc PR A 4
H33D H 0.4777 0.0015 1.1664 0.064 Uiso 0.50 1 calc PR A 4
H33A H 0.5692 0.1507 1.1684 0.064 Uiso 0.50 1 calc PR A 3
H33B H 0.4422 0.0730 1.1698 0.064 Uiso 0.50 1 calc PR A 3
C34 C 0.5228(9) 0.1865(7) 1.2462(5) 0.027(2) Uani 0.50 1 d P A 4
H34A H 0.5734 0.2591 1.2462 0.032 Uiso 0.50 1 calc PR A 4
H34B H 0.4280 0.1997 1.2377 0.032 Uiso 0.50 1 calc PR A 4
C34A C 0.6144(9) 0.0505(8) 1.2507(5) 0.035(2) Uani 0.50 1 d P A 3
H34C H 0.7104 0.0588 1.2557 0.042 Uiso 0.50 1 calc PR A 3
H34D H 0.5881 -0.0311 1.2510 0.042 Uiso 0.50 1 calc PR A 3
C35 C 0.5849(5) 0.1532(5) 1.3365(3) 0.0548(15) Uani 1 1 d . . .
H35D H 0.6027 0.0697 1.3218 0.082 Uiso 0.50 1 calc PR A 4
H35E H 0.5218 0.1641 1.3715 0.082 Uiso 0.50 1 calc PR A 4
H35F H 0.6686 0.2052 1.3720 0.082 Uiso 0.50 1 calc PR A 4
H35A H 0.5169 0.2005 1.3125 0.082 Uiso 0.50 1 calc PR A 3
H35B H 0.6676 0.2060 1.3734 0.082 Uiso 0.50 1 calc PR A 3
H35C H 0.5531 0.1130 1.3736 0.082 Uiso 0.50 1 calc PR A 3

loop_
_atom_site_aniso_label
_atom_site_aniso_U_11
_atom_site_aniso_U_22
_atom_site_aniso_U_33
_atom_site_aniso_U_23
_atom_site_aniso_U_13
_atom_site_aniso_U_12
Br1 0.0187(2) 0.0320(2) 0.0321(3) 0.0123(2) -0.00773(18) 0.00588(19)
Br3 0.0389(3) 0.0358(3) 0.0239(2) 0.0174(2) -0.0010(2) 0.0121(2)
Br4 0.0388(3) 0.0295(3) 0.0230(2) -0.00798(19) 0.0028(2) -0.0031(2)
Br5 0.0295(3) 0.0233(2) 0.0584(3) 0.0103(2) -0.0013(2) -0.0105(2)
Co1 0.0135(3) 0.0109(3) 0.0140(3) 0.0032(2) 0.0008(2) 0.0043(2)
S1 0.0144(5) 0.0115(5) 0.0193(5) 0.0053(4) 0.0002(4) 0.0033(4)
S2 0.0147(5) 0.0139(5) 0.0156(5) 0.0046(4) 0.0026(4) 0.0054(4)
S3 0.0148(5) 0.0116(5) 0.0135(5) 0.0029(4) 0.0007(4) 0.0038(4)
S4 0.0174(5) 0.0131(5) 0.0167(5) 0.0019(4) 0.0011(4) 0.0065(4)
N1 0.072(4) 0.017(3) 0.035(3) 0.009(2) 0.021(3) 0.015(3)
C1 0.013(2) 0.020(2) 0.016(2) 0.0083(16) 0.0051(16) 0.0049(17)
C1A 0.0111(19) 0.019(2) 0.024(2) 0.0119(18) -0.0037(17) -0.0014(17)
C2 0.0118(19) 0.020(2) 0.0129(19) 0.0054(16) 0.0037(15) 0.0026(16)
C3 0.015(2) 0.0138(19) 0.015(2) 0.0046(16) 0.0048(16) 0.0014(16)
C4 0.0106(19) 0.0148(19) 0.0151(19) 0.0058(16) 0.0030(16) 0.0010(16)
C5 0.017(2) 0.015(2) 0.015(2) 0.0111(16) -0.0016(16) 0.0024(17)
C6 0.014(2) 0.018(2) 0.022(2) 0.0109(17) -0.0016(17) 0.0026(17)
C7 0.023(2) 0.018(2) 0.025(2) 0.0083(18) 0.0002(18) 0.0017(18)
C8 0.025(2) 0.019(2) 0.027(2) 0.0099(18) -0.0006(19) -0.0068(19)
C9 0.017(2) 0.033(3) 0.025(2) 0.014(2) 0.0037(18) -0.0051(19)
C10 0.023(2) 0.018(2) 0.018(2) 0.0069(17) 0.0063(17) 0.0031(18)
C11 0.0109(19) 0.0150(19) 0.019(2) 0.0097(16) 0.0034(16) 0.0012(16)
C12 0.018(2) 0.017(2) 0.020(2) 0.0082(17) 0.0048(17) 0.0013(17)
C13 0.013(2) 0.018(2) 0.031(2) 0.0110(18) 0.0075(18) 0.0048(17)
C14 0.020(2) 0.021(2) 0.018(2) 0.0049(17) 0.0000(17) 0.0019(18)
C15 0.018(2) 0.018(2) 0.022(2) 0.0078(17) 0.0050(17) 0.0069(17)
C16 0.015(2) 0.016(2) 0.015(2) 0.0071(16) 0.0016(16) 0.0016(17)
C17 0.018(2) 0.017(2) 0.014(2) 0.0055(16) 0.0051(16) 0.0025(17)
C18 0.017(2) 0.016(2) 0.023(2) 0.0077(17) 0.0037(17) 0.0043(17)
C19 0.025(2) 0.019(2) 0.017(2) 0.0102(17) -0.0018(18) -0.0010(18)
C20 0.038(3) 0.024(2) 0.014(2) 0.0074(17) 0.0079(19) 0.007(2)
C21 0.026(2) 0.019(2) 0.019(2) 0.0064(17) 0.0081(18) 0.0065(18)
C22 0.021(2) 0.0134(19) 0.013(2) 0.0050(16) 0.0043(17) 0.0051(17)
C23 0.018(2) 0.019(2) 0.020(2) 0.0063(17) 0.0077(17) 0.0085(17)
C24 0.016(2) 0.025(2) 0.019(2) 0.0060(18) -0.0015(17) -0.0025(18)
C25 0.030(2) 0.018(2) 0.014(2) 0.0005(17) 0.0018(18) -0.0032(19)
C26 0.030(3) 0.029(2) 0.029(2) -0.010(2) 0.014(2) 0.002(2)
C27 0.013(2) 0.024(2) 0.028(2) -0.0020(18) 0.0045(18) 0.0019(18)
C28 0.034(5) 0.027(5) 0.037(5) 0.017(4) 0.004(4) 0.005(4)
C28A 0.034(5) 0.019(4) 0.025(5) 0.008(4) 0.002(4) 0.011(4)
C29 0.039(7) 0.026(6) 0.031(6) 0.016(5) 0.004(5) 0.007(5)
C29A 0.047(13) 0.025(7) 0.033(11) 0.014(8) 0.009(8) 0.001(8)
C30 0.045(10) 0.021(6) 0.029(9) 0.008(7) 0.004(7) 0.003(7)
C30A 0.053(7) 0.028(6) 0.034(6) 0.012(5) 0.009(5) 0.009(5)
C31 0.068(11) 0.053(8) 0.023(7) 0.015(6) 0.009(7) -0.016(9)
C31A 0.058(11) 0.033(7) 0.037(7) 0.024(6) 0.018(6) 0.017(8)
C32 0.050(6) 0.013(4) 0.031(5) 0.006(4) 0.013(4) 0.015(4)
C32A 0.034(5) 0.017(4) 0.034(5) 0.014(4) 0.010(4) 0.006(4)
C33 0.079(4) 0.057(3) 0.035(3) 0.020(3) 0.024(3) 0.043(3)
C34 0.033(5) 0.022(4) 0.035(5) 0.017(4) 0.017(4) 0.004(4)
C34A 0.042(6) 0.037(5) 0.032(5) 0.016(4) 0.012(4) 0.015(5)
C35 0.048(3) 0.074(4) 0.031(3) 0.011(3) 0.001(2) -0.008(3)

loop_
_atom_type_symbol
_atom_type_description
_atom_type_scat_dispersion_real
_atom_type_scat_dispersion_imag
_atom_type_scat_source
C C 0.0033 0.0016 'International Tables Vol C Tables 4.2.6.8 and 6.1.1.4'
H H 0.0000 0.0000 'International Tables Vol C Tables 4.2.6.8 and 6.1.1.4'
N N 0.0061 0.0033 'International Tables Vol C Tables 4.2.6.8 and 6.1.1.4'
S S 0.1246 0.1234 'International Tables Vol C Tables 4.2.6.8 and 6.1.1.4'
Co Co 0.3494 0.9721 'International Tables Vol C Tables 4.2.6.8 and 6.1.1.4'
Br Br -0.2901 2.4595 'International Tables Vol C Tables 4.2.6.8 and 6.1.1.4'

loop_
_geom_angle_atom_site_label_1
_geom_angle_atom_site_label_2
_geom_angle_atom_site_label_3
_geom_angle
_geom_angle_site_symmetry_1
_geom_angle_site_symmetry_3
S1 Co1 Co1 103.48(4) . 2_667
S1 Co1 S2 88.82(4) . .
S1 Co1 S3 109.89(4) . .
S1 Co1 S3 86.45(4) . 2_667
S1 Co1 S4 154.78(4) . .
S2 Co1 Co1 140.21(4) . 2_667
S2 Co1 S3 91.39(4) . .
S2 Co1 S3 166.09(4) . 2_667
S2 Co1 S4 90.09(4) . .
S3 Co1 Co1 53.70(3) 2_667 2_667
S3 Co1 Co1 48.82(3) . 2_667
S3 Co1 S3 102.53(3) 2_667 .
S3 Co1 S4 88.65(4) 2_667 .
S4 Co1 Co1 93.35(3) . 2_667
S4 Co1 S3 95.33(4) . .
C1 S1 Co1 106.48(13) . .
C2 S2 Co1 105.77(13) . .
Co1 S3 Co1 77.47(3) 2_667 .
C3 S3 Co1 109.64(12) . .
C3 S3 Co1 106.32(12) . 2_667
C4 S4 Co1 104.79(12) . .
C28 N1 C28 179.999(1) . 2_657
C28 N1 C28A 78.1(4) 2_657 2_657
C28 N1 C28A 101.9(4) . 2_657
C28 N1 C28A 101.9(4) 2_657 .
C28 N1 C28A 78.1(4) . .
C28 N1 C32 111.8(5) . 2_657
C28 N1 C32 68.2(5) 2_657 2_657
C28 N1 C32 68.2(5) . .
C28 N1 C32 111.8(5) 2_657 .
C28A N1 C28A 179.998(3) . 2_657
C32 N1 C28A 74.9(4) 2_657 .
C32 N1 C28A 105.1(4) . .
C32 N1 C28A 74.9(4) . 2_657
C32 N1 C28A 105.1(4) 2_657 2_657
C32 N1 C32 180.0(6) 2_657 .
C32A N1 C28 61.8(5) 2_657 .
C32A N1 C28 61.8(5) . 2_657
C32A N1 C28 118.2(5) 2_657 2_657
C32A N1 C28 118.2(5) . .
C32A N1 C28A 73.6(4) 2_657 2_657
C32A N1 C28A 106.4(4) . 2_657
C32A N1 C28A 106.4(4) 2_657 .
C32A N1 C28A 73.6(4) . .
C32A N1 C32 111.8(4) . 2_657
C32A N1 C32 68.2(4) 2_657 2_657
C32A N1 C32 68.2(4) . .
C32A N1 C32 111.8(4) 2_657 .
C32A N1 C32A 180.000(3) . 2_657
C2 C1 S1 118.8(3) . .
C2 C1 C5 124.0(3) . .
C5 C1 S1 117.1(3) . .
C13 C1A Br1 119.6(3) . .
C14 C1A Br1 118.9(3) . .
C14 C1A C13 121.5(3) . .
C1 C2 S2 118.0(3) . .
C1 C2 C11 125.0(3) . .
C11 C2 S2 116.8(3) . .
C4 C3 S3 117.0(3) 2_667 .
C4 C3 C16 126.9(3) 2_667 .
C16 C3 S3 115.9(3) . .
C3 C4 S4 121.4(3) 2_667 .
C3 C4 C22 124.1(3) 2_667 .
C22 C4 S4 114.3(3) . .
C6 C5 C1 120.7(3) . .
C6 C5 C10 118.3(3) . .
C10 C5 C1 121.0(3) . .
C5 C6 H6 119.2 . .
C5 C6 C7 121.6(4) . .
C7 C6 H6 119.2 . .
C6 C7 H7 120.8 . .
C8 C7 C6 118.3(4) . .
C8 C7 H7 120.8 . .
C7 C8 Br5 118.6(3) . .
C7 C8 C9 121.6(4) . .
C9 C8 Br5 119.8(3) . .
C8 C9 H9 120.4 . .
C10 C9 C8 119.2(4) . .
C10 C9 H9 120.4 . .
C5 C10 H10 119.5 . .
C9 C10 C5 121.0(4) . .
C9 C10 H10 119.5 . .
C12 C11 C2 122.4(3) . .
C12 C11 C15 118.2(3) . .
C15 C11 C2 119.3(3) . .
C11 C12 H12 119.4 . .
C13 C12 C11 121.1(3) . .
C13 C12 H12 119.4 . .
C1A C13 C12 118.8(4) . .
C1A C13 H13 120.6 . .
C12 C13 H13 120.6 . .
C1A C14 H14 120.4 . .
C1A C14 C15 119.2(3) . .
C15 C14 H14 120.4 . .
C11 C15 H15 119.4 . .
C14 C15 C11 121.2(3) . .
C14 C15 H15 119.4 . .
C17 C16 C3 121.3(3) . .
C21 C16 C3 121.2(3) . .
C21 C16 C17 117.3(3) . .
C16 C17 H17 119.1 . .
C18 C17 C16 121.9(3) . .
C18 C17 H17 119.1 . .
C17 C18 H18 120.5 . .
C19 C18 C17 118.9(4) . .
C19 C18 H18 120.5 . .
C18 C19 Br3 119.1(3) . .
C18 C19 C20 121.2(3) . .
C20 C19 Br3 119.7(3) . .
C19 C20 H20 120.3 . .
C19 C20 C21 119.3(4) . .
C21 C20 H20 120.3 . .
C16 C21 H21 119.3 . .
C20 C21 C16 121.4(4) . .
C20 C21 H21 119.3 . .
C23 C22 C4 120.3(3) . .
C27 C22 C4 121.0(3) . .
C27 C22 C23 118.6(3) . .
C22 C23 H23 119.4 . .
C24 C23 C22 121.3(3) . .
C24 C23 H23 119.4 . .
C23 C24 H24 120.8 . .
C25 C24 C23 118.5(4) . .
C25 C24 H24 120.8 . .
C24 C25 Br4 119.4(3) . .
C24 C25 C26 121.7(3) . .
C26 C25 Br4 118.9(3) . .
C25 C26 H26 120.4 . .
C25 C26 C27 119.2(4) . .
C27 C26 H26 120.4 . .
C22 C27 H27 119.7 . .
C26 C27 C22 120.6(4) . .
C26 C27 H27 119.7 . .
N1 C28 H28A 108.9 . .
N1 C28 H28B 108.9 . .
N1 C28 C29 113.3(7) . .
H28A C28 H28B 107.7 . .
C29 C28 H28A 108.9 . .
C29 C28 H28B 108.9 . .
N1 C28A H28C 108.3 . .
N1 C28A H28D 108.3 . .
H28C C28A H28D 107.4 . .
C29A C28A N1 115.9(8) . .
C29A C28A H28C 108.3 . .
C29A C28A H28D 108.3 . .
C28 C29 H29A 107.5 . .
C28 C29 H29B 107.5 . .
H29A C29 H29B 107.0 . .
C30 C29 C28 119.1(12) . .
C30 C29 H29A 107.5 . .
C30 C29 H29B 107.5 . .
C28A C29A H29C 110.2 . .
C28A C29A H29D 110.2 . .
C28A C29A C30A 107.8(11) . .
H29C C29A H29D 108.5 . .
C30A C29A H29C 110.2 . .
C30A C29A H29D 110.2 . .
C29 C30 H30A 109.5 . .
C29 C30 H30B 109.5 . .
C29 C30 C31A 110.8(13) . .
H30A C30 H30B 108.1 . .
C31A C30 H30A 109.5 . .
C31A C30 H30B 109.5 . .
C29A C30A H30C 108.5 . .
C29A C30A H30D 108.5 . .
C29A C30A C31 115.1(11) . .
H30C C30A H30D 107.5 . .
C31 C30A H30C 108.5 . .
C31 C30A H30D 108.5 . .
C30 C31A H31D 109.5 . .
C30 C31A H31E 109.5 . .
C30 C31A H31F 109.5 . .
H31D C31A H31E 109.5 . .
H31D C31A H31F 109.5 . .
H31E C31A H31F 109.5 . .
N1 C32 H32A 108.9 . .
N1 C32 H32B 108.9 . .
H32A C32 H32B 107.7 . .
C33 C32 N1 113.2(5) . .
C33 C32 H32A 108.9 . .
C33 C32 H32B 108.9 . .
N1 C32A H32C 108.6 . .
N1 C32A H32D 108.6 . .
N1 C32A C33 114.5(5) . .
H32C C32A H32D 107.6 . .
C33 C32A H32C 108.6 . .
C33 C32A H32D 108.6 . .
C32 C33 C32A 64.0(4) . .
C32 C33 H33C 110.4 . .
C32 C33 H33D 110.4 . .
C32 C33 H33A 60.3 . .
C32 C33 H33B 87.7 . .
C32 C33 C34 106.4(5) . .
C32A C33 H33C 73.6 . .
C32A C33 H33D 75.4 . .
C32A C33 H33A 109.4 . .
C32A C33 H33B 109.4 . .
H33C C33 H33D 108.6 . .
H33C C33 H33A 88.4 . .
H33C C33 H33B 160.2 . .
H33D C33 H33A 162.9 . .
H33D C33 H33B 55.6 . .
H33A C33 H33B 108.0 . .
C34 C33 C32A 170.4(5) . .
C34 C33 H33C 110.4 . .
C34 C33 H33D 110.4 . .
C34 C33 H33A 62.8 . .
C34 C33 H33B 69.8 . .
C34A C33 C32 162.6(7) . .
C34A C33 C32A 111.0(5) . .
C34A C33 H33C 53.2 . .
C34A C33 H33D 82.9 . .
C34A C33 H33A 109.4 . .
C34A C33 H33B 109.4 . .
C34A C33 C34 77.8(5) . .
C33 C34 H34A 111.2 . .
C33 C34 H34B 111.2 . .
H34A C34 H34B 109.1 . .
C35 C34 C33 103.0(5) . .
C35 C34 H34A 111.2 . .
C35 C34 H34B 111.2 . .
C33 C34A H34C 110.4 . .
C33 C34A H34D 110.4 . .
C33 C34A C35 106.5(6) . .
H34C C34A H34D 108.6 . .
C35 C34A H34C 110.4 . .
C35 C34A H34D 110.4 . .
C34 C35 C34A 71.0(4) . .
C34 C35 H35D 109.5 . .
C34 C35 H35E 109.5 . .
C34 C35 H35F 109.5 . .
C34 C35 H35A 41.0 . .
C34 C35 H35B 110.3 . .
C34 C35 H35C 137.1 . .
C34A C35 H35D 41.9 . .
C34A C35 H35E 139.5 . .
C34A C35 H35F 108.0 . .
C34A C35 H35A 109.5 . .
C34A C35 H35B 109.5 . .
C34A C35 H35C 109.5 . .
H35D C35 H35E 109.5 . .
H35D C35 H35F 109.5 . .
H35D C35 H35A 137.6 . .
H35D C35 H35B 110.2 . .
H35D C35 H35C 70.2 . .
H35E C35 H35F 109.5 . .
H35E C35 H35A 71.2 . .
H35E C35 H35B 107.9 . .
H35E C35 H35C 41.7 . .
H35F C35 H35A 109.8 . .
H35F C35 H35B 1.6 . .
H35F C35 H35C 110.7 . .
H35A C35 H35B 109.5 . .
H35A C35 H35C 109.5 . .
H35B C35 H35C 109.5 . .

loop_
_geom_bond_atom_site_label_1
_geom_bond_atom_site_label_2
_geom_bond_distance
_geom_bond_site_symmetry_2
Br1 C1A 1.902(4) .
Br3 C19 1.912(4) .
Br4 C25 1.911(4) .
Br5 C8 1.903(4) .
Co1 Co1 2.8329(10) 2_667
Co1 S1 2.1686(10) .
Co1 S2 2.1720(10) .
Co1 S3 2.3389(11) .
Co1 S3 2.1842(10) 2_667
Co1 S4 2.2078(10) .
S1 C1 1.720(4) .
S2 C2 1.733(4) .
S3 Co1 2.1842(10) 2_667
S3 C3 1.750(4) .
S4 C4 1.724(3) .
N1 C28 1.473(8) 2_657
N1 C28 1.473(8) .
N1 C28A 1.691(8) 2_657
N1 C28A 1.691(8) .
N1 C32 1.538(8) .
N1 C32 1.538(8) 2_657
N1 C32A 1.435(8) .
N1 C32A 1.435(8) 2_657
C1 C2 1.387(5) .
C1 C5 1.483(5) .
C1A C13 1.385(5) .
C1A C14 1.376(5) .
C2 C11 1.480(5) .
C3 C4 1.372(5) 2_667
C3 C16 1.488(5) .
C4 C3 1.372(5) 2_667
C4 C22 1.488(5) .
C5 C6 1.388(5) .
C5 C10 1.398(5) .
C6 H6 0.9500 .
C6 C7 1.394(5) .
C7 H7 0.9500 .
C7 C8 1.381(6) .
C8 C9 1.385(6) .
C9 H9 0.9500 .
C9 C10 1.382(5) .
C10 H10 0.9500 .
C11 C12 1.393(5) .
C11 C15 1.399(5) .
C12 H12 0.9500 .
C12 C13 1.392(5) .
C13 H13 0.9500 .
C14 H14 0.9500 .
C14 C15 1.382(5) .
C15 H15 0.9500 .
C16 C17 1.394(5) .
C16 C21 1.394(5) .
C17 H17 0.9500 .
C17 C18 1.389(5) .
C18 H18 0.9500 .
C18 C19 1.372(5) .
C19 C20 1.378(5) .
C20 H20 0.9500 .
C20 C21 1.388(5) .
C21 H21 0.9500 .
C22 C23 1.397(5) .
C22 C27 1.389(5) .
C23 H23 0.9500 .
C23 C24 1.390(5) .
C24 H24 0.9500 .
C24 C25 1.374(5) .
C25 C26 1.384(6) .
C26 H26 0.9500 .
C26 C27 1.388(5) .
C27 H27 0.9500 .
C28 H28A 0.9900 .
C28 H28B 0.9900 .
C28 C29 1.505(13) .
C28A H28C 0.9900 .
C28A H28D 0.9900 .
C28A C29A 1.497(17) .
C29 H29A 0.9900 .
C29 H29B 0.9900 .
C29 C30 1.493(13) .
C29A H29C 0.9900 .
C29A H29D 0.9900 .
C29A C30A 1.503(18) .
C30 H30A 0.9900 .
C30 H30B 0.9900 .
C30 C31A 1.51(2) .
C30A H30C 0.9900 .
C30A H30D 0.9900 .
C30A C31 1.506(18) .
C31 H31A 0.9800 .
C31 H31B 0.9800 .
C31 H31C 0.9800 .
C31A H31D 0.9800 .
C31A H31E 0.9800 .
C31A H31F 0.9800 .
C32 H32A 0.9900 .
C32 H32B 0.9900 .
C32 C33 1.533(9) .
C32A H32C 0.9900 .
C32A H32D 0.9900 .
C32A C33 1.612(9) .
C33 H33C 0.9900 .
C33 H33D 0.9900 .
C33 H33A 0.9900 .
C33 H33B 0.9900 .
C33 C34 1.597(9) .
C33 C34A 1.423(9) .
C34 H34A 0.9900 .
C34 H34B 0.9900 .
C34 C35 1.586(9) .
C34A H34C 0.9900 .
C34A H34D 0.9900 .
C34A C35 1.682(10) .
C35 H35D 0.9800 .
C35 H35E 0.9800 .
C35 H35F 0.9800 .
C35 H35A 0.9800 .
C35 H35B 0.9800 .
C35 H35C 0.9800 .

loop_
_geom_torsion_atom_site_label_1
_geom_torsion_atom_site_label_2
_geom_torsion_atom_site_label_3
_geom_torsion_atom_site_label_4
_geom_torsion
_geom_torsion_site_symmetry_1
_geom_torsion_site_symmetry_4
Br1 C1A C13 C12 -176.4(3) . .
Br1 C1A C14 C15 176.6(3) . .
Br3 C19 C20 C21 177.3(3) . .
Br4 C25 C26 C27 176.6(3) . .
Br5 C8 C9 C10 -179.6(3) . .
Co1 Co1 S1 C1 -132.67(13) 2_667 .
Co1 Co1 S2 C2 97.04(14) 2_667 .
Co1 Co1 S3 C3 103.09(13) 2_667 .
Co1 Co1 S4 C4 -63.85(13) 2_667 .
Co1 S1 C1 C2 -2.2(3) . .
Co1 S1 C1 C5 -178.2(2) . .
Co1 S2 C2 C1 15.5(3) . .
Co1 S2 C2 C11 -159.4(2) . .
Co1 S3 C3 C4 -70.6(3) . 2_667
Co1 S3 C3 C4 11.6(3) 2_667 2_667
Co1 S3 C3 C16 -163.3(2) 2_667 .
Co1 S3 C3 C16 114.5(3) . .
Co1 S4 C4 C3 6.5(3) . 2_667
Co1 S4 C4 C22 -177.5(2) . .
S1 Co1 S2 C2 -12.80(13) . .
S1 Co1 S3 Co1 -90.73(4) . 2_667
S1 Co1 S3 C3 12.35(14) . .
S1 Co1 S4 C4 68.39(16) . .
S1 C1 C2 S2 -9.0(4) . .
S1 C1 C2 C11 165.4(3) . .
S1 C1 C5 C6 -40.2(4) . .
S1 C1 C5 C10 137.4(3) . .
S2 Co1 S1 C1 9.09(13) . .
S2 Co1 S3 Co1 -179.98(4) . 2_667
S2 Co1 S3 C3 -76.89(13) . .
S2 Co1 S4 C4 155.81(13) . .
S2 C2 C11 C12 -41.3(4) . .
S2 C2 C11 C15 133.4(3) . .
S3 Co1 S1 C1 -81.96(13) . .
S3 Co1 S1 C1 176.00(13) 2_667 .
S3 Co1 S2 C2 -82.8(2) 2_667 .
S3 Co1 S2 C2 97.06(13) . .
S3 Co1 S3 Co1 0.0 2_667 2_667
S3 Co1 S3 C3 103.09(13) 2_667 .
S3 Co1 S4 C4 -112.79(13) . .
S3 Co1 S4 C4 -10.33(13) 2_667 .
S3 C3 C16 C17 -35.0(4) . .
S3 C3 C16 C21 141.1(3) . .
S4 Co1 S1 C1 96.79(16) . .
S4 Co1 S2 C2 -167.61(13) . .
S4 Co1 S3 Co1 89.80(4) . 2_667
S4 Co1 S3 C3 -167.11(13) . .
S4 C4 C22 C23 -124.8(3) . .
S4 C4 C22 C27 52.5(4) . .
N1 C28 C29 C30 -64.1(13) . .
N1 C28A C29A C30A -169.3(7) . .
N1 C32 C33 C32A 2.0(6) . .
N1 C32 C33 C34 -179.1(6) . .
N1 C32 C33 C34A 79(2) . .
N1 C32A C33 C32 -2.1(6) . .
N1 C32A C33 C34 -9(4) . .
N1 C32A C33 C34A -163.9(6) . .
C1 C2 C11 C12 144.1(4) . .
C1 C2 C11 C15 -41.2(5) . .
C1 C5 C6 C7 177.1(3) . .
C1 C5 C10 C9 -176.7(3) . .
C1A C14 C15 C11 0.8(6) . .
C2 C1 C5 C6 144.0(4) . .
C2 C1 C5 C10 -38.3(5) . .
C2 C11 C12 C13 174.4(3) . .
C2 C11 C15 C14 -174.4(3) . .
C3 C4 C22 C23 51.2(5) 2_667 .
C3 C4 C22 C27 -131.5(4) 2_667 .
C3 C16 C17 C18 175.1(3) . .
C3 C16 C21 C20 -174.6(3) . .
C4 C3 C16 C17 150.7(4) 2_667 .
C4 C3 C16 C21 -33.3(6) 2_667 .
C4 C22 C23 C24 175.7(3) . .
C4 C22 C27 C26 -176.9(4) . .
C5 C1 C2 S2 166.6(3) . .
C5 C1 C2 C11 -18.9(6) . .
C5 C6 C7 C8 -0.4(6) . .
C6 C5 C10 C9 1.0(5) . .
C6 C7 C8 Br5 -180.0(3) . .
C6 C7 C8 C9 0.9(6) . .
C7 C8 C9 C10 -0.4(6) . .
C8 C9 C10 C5 -0.5(6) . .
C10 C5 C6 C7 -0.6(5) . .
C11 C12 C13 C1A -1.2(5) . .
C12 C11 C15 C14 0.5(5) . .
C13 C1A C14 C15 -2.4(6) . .
C14 C1A C13 C12 2.6(5) . .
C15 C11 C12 C13 -0.3(5) . .
C16 C17 C18 C19 -0.3(6) . .
C17 C16 C21 C20 1.6(6) . .
C17 C18 C19 Br3 -176.9(3) . .
C17 C18 C19 C20 1.2(6) . .
C18 C19 C20 C21 -0.7(6) . .
C19 C20 C21 C16 -0.7(6) . .
C21 C16 C17 C18 -1.1(5) . .
C22 C23 C24 C25 0.6(6) . .
C23 C22 C27 C26 0.5(6) . .
C23 C24 C25 Br4 -177.7(3) . .
C23 C24 C25 C26 1.7(6) . .
C24 C25 C26 C27 -2.8(7) . .
C25 C26 C27 C22 1.7(7) . .
C27 C22 C23 C24 -1.6(6) . .
C28 N1 C28 C29 82(43) 2_657 .
C28 N1 C28A C29A -172.0(8) 2_657 .
C28 N1 C28A C29A 8.0(8) . .
C28 N1 C32 C33 -137.3(8) . .
C28 N1 C32 C33 42.7(8) 2_657 .
C28 N1 C32A C33 -129.9(8) 2_657 .
C28 N1 C32A C33 50.1(8) . .
C28 C29 C30 C31A -154.7(11) . .
C28A N1 C28 C29 -168.3(7) 2_657 .
C28A N1 C28 C29 11.7(7) . .
C28A N1 C28A C29A -45(11) 2_657 .
C28A N1 C32 C33 -67.1(7) . .
C28A N1 C32 C33 112.9(7) 2_657 .
C28A N1 C32A C33 116.3(7) . .
C28A N1 C32A C33 -63.7(7) 2_657 .
C28A C29A C30A C31 -169.3(9) . .
C32 N1 C28 C29 123.6(8) . .
C32 N1 C28 C29 -56.4(8) 2_657 .
C32 N1 C28A C29A 124.8(9) 2_657 .
C32 N1 C28A C29A -55.2(9) . .
C32 N1 C32 C33 20(60) 2_657 .
C32 N1 C32A C33 2.1(6) . .
C32 N1 C32A C33 -177.9(6) 2_657 .
C32 C33 C34 C35 -173.1(6) . .
C32 C33 C34A C35 116.1(19) . .
C32A N1 C28 C29 75.6(9) . .
C32A N1 C28 C29 -104.4(9) 2_657 .
C32A N1 C28A C29A -116.4(9) . .
C32A N1 C28A C29A 63.6(9) 2_657 .
C32A N1 C32 C33 -2.2(6) . .
C32A N1 C32 C33 177.8(6) 2_657 .
C32A N1 C32A C33 -58(100) 2_657 .
C32A C33 C34 C35 -167(3) . .
C32A C33 C34A C35 -174.0(5) . .
C33 C34 C35 C34A 9.2(5) . .
C33 C34A C35 C34 -10.5(6) . .
C34 C33 C34A C35 10.1(6) . .
C34A C33 C34 C35 -10.5(6) . .
